data_4021910
loop_
_publ_author_name
'Alexander Deiters'
'Martin Pettersson'
'Stephen F. Martin'

_publ_section_title
;
 General Strategy for the Syntheses of Corynanthe, Tacaman,
 and Oxindole Alkaloids
;
_journal_name_full 'Journal of Organic Chemistry'
_journal_page_first 6547
_journal_page_last 6561
_journal_paper_doi 10.1021/jo061032t
_journal_volume 71
_journal_year 2006
_chemical_formula_sum 'C20 H22 N2 O3'
_chemical_formula_weight 338.40
_chemical_name_systematic
; 
 ? 
;
_space_group_IT_number 61
_symmetry_cell_setting orthorhombic
_symmetry_space_group_name_Hall '-P 2ac 2ab'
_symmetry_space_group_name_H-M 'P b c a'
_atom_sites_solution_hydrogens geom
_atom_sites_solution_primary direct
_atom_sites_solution_secondary difmap
_audit_creation_method SHELXL-97
_cell_angle_alpha 90.00
_cell_angle_beta 90.00
_cell_angle_gamma 90.00
_cell_formula_units_Z 8
_cell_length_a 12.8635(3)
_cell_length_b 12.1962(3)
_cell_length_c 21.3633(6)
_cell_measurement_temperature 153(2)
_cell_volume 3351.60(15)
_computing_cell_refinement 'Collect software, Nonius B.V. 1998'
_computing_data_collection 'Collect software, Nonius B.V. 1998'
_computing_data_reduction
;
DENZO and Scalepack (Otwinoski and Minor, 1997)
;
_computing_molecular_graphics 'XP SHELXTL/PC, Siemens Analytical'
_computing_structure_refinement 'XL SHELXTL/PC, Siemens Analytical'
_computing_structure_solution
;
SIR97 - Altomare A., Burla M.C., Camalli M., Cascarano G.L., Giacovazzo C., 
Guagliardi A., Moliterni A.G.G., Polidori G.,Spagna R.
;
_diffrn_ambient_temperature 153(2)
_diffrn_measured_fraction_theta_full 0.996
_diffrn_measured_fraction_theta_max 0.996
_diffrn_measurement_device_type 'Nonius Kappa CCD'
_diffrn_measurement_method \w-scans
_diffrn_radiation_monochromator graphite
_diffrn_radiation_source 'fine-focus sealed tube'
_diffrn_radiation_type MoK\a
_diffrn_radiation_wavelength 0.71073
_diffrn_reflns_av_R_equivalents 0.0594
_diffrn_reflns_av_sigmaI/netI 0.0831
_diffrn_reflns_limit_h_max 16
_diffrn_reflns_limit_h_min -16
_diffrn_reflns_limit_k_max 15
_diffrn_reflns_limit_k_min -15
_diffrn_reflns_limit_l_max 27
_diffrn_reflns_limit_l_min -27
_diffrn_reflns_number 6832
_diffrn_reflns_theta_full 27.47
_diffrn_reflns_theta_max 27.47
_diffrn_reflns_theta_min 2.99
_exptl_absorpt_coefficient_mu 0.091
_exptl_absorpt_correction_type none
_exptl_crystal_colour colorless
_exptl_crystal_density_diffrn 1.341
_exptl_crystal_density_method 'not measured'
_exptl_crystal_description lathes
_exptl_crystal_F_000 1440
_exptl_crystal_size_max 0.50
_exptl_crystal_size_mid 0.16
_exptl_crystal_size_min 0.06
_refine_diff_density_max 0.264
_refine_diff_density_min -0.292
_refine_diff_density_rms 0.051
_refine_ls_extinction_method none
_refine_ls_goodness_of_fit_ref 1.002
_refine_ls_hydrogen_treatment mixed
_refine_ls_matrix_type full
_refine_ls_number_parameters 314
_refine_ls_number_reflns 3813
_refine_ls_number_restraints 0
_refine_ls_restrained_S_all 1.002
_refine_ls_R_factor_all 0.1075
_refine_ls_R_factor_gt 0.0532
_refine_ls_shift/su_max 0.001
_refine_ls_shift/su_mean 0.000
_refine_ls_structure_factor_coef Fsqd
_refine_ls_weighting_details 'calc w=1/[\s^2^(Fo^2^)+(0.0370P)^2^+1.4513P] where P=(Fo^2^+2Fc^2^)/3'
_refine_ls_weighting_scheme calc
_refine_ls_wR_factor_gt 0.0942
_refine_ls_wR_factor_ref 0.1113
_reflns_number_gt 2412
_reflns_number_total 3813
_reflns_threshold_expression >2sigma(I)
_cod_data_source_file jo061032trom20060521_042841.cif
_cod_depositor_comments
;
The following automatic conversions were performed:
'_symmetry_cell_setting' value 'Orthorhombic' changed to 'orthorhombic'
according to '/home/saulius/struct/CIF-dictionaries/cif_core.dic'
dictionary named 'cif_core.dic' version 2.4.1 from 2010-06-29.

Automatic conversion script
Id: cif_fix_enum 1527 2010-12-29 10:47:43Z saulius 
;
_cod_database_code 4021910

loop_
_symmetry_equiv_pos_as_xyz
'x, y, z'
'-x+1/2, -y, z+1/2'
'x+1/2, -y+1/2, -z'
'-x, y+1/2, -z+1/2'
'-x, -y, -z'
'x-1/2, y, -z-1/2'
'-x-1/2, y-1/2, z'
'x, -y-1/2, z-1/2'

loop_
_atom_site_label
_atom_site_type_symbol
_atom_site_fract_x
_atom_site_fract_y
_atom_site_fract_z
_atom_site_U_iso_or_equiv
_atom_site_adp_type
_atom_site_occupancy
_atom_site_symmetry_multiplicity
_atom_site_calc_flag
N1 N 0.35626(12) 0.32599(11) 0.68181(7) 0.0175(4) Uani 1 1 d
C2 C 0.35950(14) 0.39579(15) 0.62827(8) 0.0168(4) Uani 1 1 d
C3 C 0.34241(16) 0.51763(15) 0.62958(8) 0.0178(4) Uani 1 1 d
C4 C 0.42512(16) 0.57657(16) 0.66815(10) 0.0228(5) Uani 1 1 d
C5 C 0.41228(16) 0.69799(16) 0.66086(10) 0.0245(5) Uani 1 1 d
C6 C 0.37190(15) 0.73874(16) 0.60918(10) 0.0239(5) Uani 1 1 d
C7 C 0.34660(15) 0.66957(15) 0.55463(9) 0.0216(4) Uani 1 1 d
N8 N 0.34696(12) 0.55910(12) 0.56434(7) 0.0197(4) Uani 1 1 d
C9 C 0.32033(17) 0.48551(17) 0.51274(9) 0.0243(5) Uani 1 1 d
C10 C 0.39035(17) 0.38489(16) 0.51328(9) 0.0238(5) Uani 1 1 d
C11 C 0.38884(14) 0.33770(15) 0.57769(9) 0.0181(4) Uani 1 1 d
C12 C 0.40880(14) 0.22665(15) 0.59737(9) 0.0187(4) Uani 1 1 d
C13 C 0.44564(15) 0.13508(15) 0.56516(10) 0.0231(5) Uani 1 1 d
C14 C 0.46267(16) 0.03943(16) 0.59817(10) 0.0272(5) Uani 1 1 d
C15 C 0.44236(15) 0.03414(16) 0.66199(10) 0.0249(5) Uani 1 1 d
C16 C 0.40470(15) 0.12347(15) 0.69503(10) 0.0206(4) Uani 1 1 d
C17 C 0.38829(14) 0.21999(14) 0.66181(9) 0.0175(4) Uani 1 1 d
C18 C 0.30651(15) 0.35424(15) 0.73770(9) 0.0201(4) Uani 1 1 d
O19 O 0.27946(12) 0.44672(10) 0.74911(6) 0.0316(4) Uani 1 1 d
O20 O 0.29476(10) 0.26725(10) 0.77414(6) 0.0236(3) Uani 1 1 d
C21 C 0.24984(15) 0.27943(15) 0.83840(8) 0.0211(4) Uani 1 1 d
C22 C 0.32461(17) 0.34486(18) 0.87793(10) 0.0244(5) Uani 1 1 d
C23 C 0.2427(2) 0.16165(19) 0.86000(11) 0.0358(6) Uani 1 1 d
C24 C 0.14303(17) 0.3313(2) 0.83596(11) 0.0337(6) Uani 1 1 d
O25 O 0.33275(12) 0.71078(11) 0.50240(6) 0.0323(4) Uani 1 1 d
H3 H 0.2770(14) 0.5334(14) 0.6467(8) 0.011(5) Uiso 1 1 d
H4A H 0.4187(15) 0.5543(15) 0.7140(10) 0.026(5) Uiso 1 1 d
H4B H 0.4923(16) 0.5547(15) 0.6537(9) 0.021(5) Uiso 1 1 d
H5 H 0.4340(16) 0.7413(17) 0.6945(10) 0.033(6) Uiso 1 1 d
H6 H 0.3621(14) 0.8130(17) 0.6020(9) 0.023(5) Uiso 1 1 d
H9A H 0.2461(14) 0.4618(14) 0.5176(8) 0.015(5) Uiso 1 1 d
H9B H 0.3270(14) 0.5250(15) 0.4730(9) 0.021(5) Uiso 1 1 d
H10A H 0.4606(14) 0.4040(13) 0.5011(8) 0.008(4) Uiso 1 1 d
H10B H 0.3639(16) 0.3284(18) 0.4825(10) 0.036(6) Uiso 1 1 d
H13 H 0.4604(15) 0.1403(16) 0.5204(10) 0.028(5) Uiso 1 1 d
H14 H 0.4883(15) -0.0240(16) 0.5761(9) 0.026(5) Uiso 1 1 d
H15 H 0.4532(14) -0.0321(15) 0.6852(8) 0.019(5) Uiso 1 1 d
H16 H 0.3927(14) 0.1178(14) 0.7394(9) 0.020(5) Uiso 1 1 d
H22A H 0.3017(15) 0.3431(16) 0.9209(10) 0.025(5) Uiso 1 1 d
H22B H 0.3286(16) 0.4201(19) 0.8624(10) 0.032(6) Uiso 1 1 d
H22C H 0.3916(17) 0.3118(17) 0.8769(9) 0.029(6) Uiso 1 1 d
H23A H 0.313(2) 0.128(2) 0.8625(11) 0.047(7) Uiso 1 1 d
H23B H 0.2157(16) 0.1597(17) 0.9008(11) 0.032(6) Uiso 1 1 d
H23C H 0.2023(19) 0.120(2) 0.8321(12) 0.050(7) Uiso 1 1 d
H24A H 0.1096(16) 0.3269(17) 0.8781(11) 0.036(6) Uiso 1 1 d
H24B H 0.0973(18) 0.2887(18) 0.8087(11) 0.045(7) Uiso 1 1 d
H24C H 0.1439(18) 0.407(2) 0.8220(12) 0.052(7) Uiso 1 1 d

loop_
_atom_site_aniso_label
_atom_site_aniso_U_11
_atom_site_aniso_U_22
_atom_site_aniso_U_33
_atom_site_aniso_U_23
_atom_site_aniso_U_13
_atom_site_aniso_U_12
N1 0.0222(8) 0.0140(8) 0.0163(8) -0.0002(7) 0.0016(7) 0.0006(7)
C2 0.0156(9) 0.0169(9) 0.0179(10) 0.0006(8) 0.0000(8) 0.0000(8)
C3 0.0203(10) 0.0176(10) 0.0157(10) -0.0005(8) 0.0024(8) 0.0019(8)
C4 0.0256(11) 0.0193(10) 0.0234(11) -0.0011(9) -0.0016(9) -0.0010(9)
C5 0.0275(11) 0.0184(10) 0.0277(12) -0.0036(9) 0.0006(10) -0.0051(9)
C6 0.0245(11) 0.0141(10) 0.0331(12) 0.0020(9) 0.0033(9) 0.0011(9)
C7 0.0199(10) 0.0180(10) 0.0270(11) 0.0058(9) 0.0018(9) 0.0028(8)
N8 0.0250(9) 0.0160(8) 0.0180(8) 0.0013(7) 0.0000(7) 0.0012(7)
C9 0.0322(12) 0.0235(11) 0.0170(10) 0.0024(9) -0.0030(9) 0.0005(10)
C10 0.0317(12) 0.0202(10) 0.0196(10) -0.0010(9) 0.0031(9) -0.0018(10)
C11 0.0180(10) 0.0173(9) 0.0191(10) 0.0009(8) 0.0005(8) -0.0012(8)
C12 0.0162(9) 0.0180(9) 0.0218(10) -0.0014(8) -0.0006(8) -0.0025(8)
C13 0.0244(11) 0.0213(10) 0.0236(11) -0.0042(9) 0.0017(9) 0.0002(9)
C14 0.0287(11) 0.0186(11) 0.0342(12) -0.0075(10) 0.0011(10) 0.0051(10)
C15 0.0261(11) 0.0148(10) 0.0338(12) 0.0031(9) -0.0023(10) 0.0025(9)
C16 0.0214(10) 0.0172(10) 0.0231(11) 0.0010(9) -0.0022(9) -0.0014(8)
C17 0.0151(9) 0.0142(9) 0.0231(10) -0.0022(8) -0.0018(8) -0.0007(8)
C18 0.0206(10) 0.0182(10) 0.0215(10) 0.0008(8) -0.0004(9) -0.0004(9)
O19 0.0505(10) 0.0183(7) 0.0260(7) 0.0028(7) 0.0118(7) 0.0096(7)
O20 0.0364(8) 0.0152(7) 0.0194(7) 0.0012(6) 0.0073(6) -0.0009(6)
C21 0.0272(11) 0.0199(10) 0.0161(9) -0.0002(8) 0.0057(9) -0.0038(9)
C22 0.0272(12) 0.0235(12) 0.0227(12) -0.0001(9) 0.0018(10) -0.0001(10)
C23 0.0613(18) 0.0243(12) 0.0216(12) 0.0008(10) 0.0072(13) -0.0097(13)
C24 0.0242(12) 0.0486(16) 0.0283(13) 0.0010(12) 0.0034(11) -0.0032(11)
O25 0.0464(9) 0.0232(8) 0.0273(8) 0.0087(7) -0.0011(7) 0.0010(7)

loop_
_atom_type_symbol
_atom_type_description
_atom_type_scat_dispersion_real
_atom_type_scat_dispersion_imag
_atom_type_scat_source
C C 0.0033 0.0016 'International Tables Vol C Tables 4.2.6.8 and 6.1.1.4'
H H 0.0000 0.0000 'International Tables Vol C Tables 4.2.6.8 and 6.1.1.4'
N N 0.0061 0.0033 'International Tables Vol C Tables 4.2.6.8 and 6.1.1.4'
O O 0.0106 0.0060 'International Tables Vol C Tables 4.2.6.8 and 6.1.1.4'

loop_
_geom_angle_atom_site_label_1
_geom_angle_atom_site_label_2
_geom_angle_atom_site_label_3
_geom_angle
C18 N1 C17 127.81(15)
C18 N1 C2 123.45(15)
C17 N1 C2 107.05(14)
C11 C2 N1 109.74(16)
C11 C2 C3 125.21(17)
N1 C2 C3 124.82(16)
N8 C3 C2 108.29(15)
N8 C3 C4 108.61(16)
C2 C3 C4 111.97(16)
N8 C3 H3 109.4(10)
C2 C3 H3 110.0(11)
C4 C3 H3 108.6(11)
C5 C4 C3 109.43(17)
C5 C4 H4A 110.7(11)
C3 C4 H4A 109.7(11)
C5 C4 H4B 110.0(11)
C3 C4 H4B 108.9(11)
H4A C4 H4B 108.1(16)
C6 C5 C4 120.23(19)
C6 C5 H5 123.3(13)
C4 C5 H5 116.5(13)
C5 C6 C7 122.23(18)
C5 C6 H6 124.2(12)
C7 C6 H6 113.4(12)
O25 C7 N8 122.64(18)
O25 C7 C6 120.81(17)
N8 C7 C6 116.38(17)
C7 N8 C9 119.42(16)
C7 N8 C3 118.66(15)
C9 N8 C3 119.32(15)
N8 C9 C10 110.52(16)
N8 C9 H9A 108.8(10)
C10 C9 H9A 109.3(10)
N8 C9 H9B 109.4(11)
C10 C9 H9B 110.5(11)
H9A C9 H9B 108.3(15)
C11 C10 C9 108.08(16)
C11 C10 H10A 110.6(10)
C9 C10 H10A 110.9(10)
C11 C10 H10B 109.4(12)
C9 C10 H10B 110.2(12)
H10A C10 H10B 107.6(15)
C2 C11 C12 108.08(16)
C2 C11 C10 122.76(17)
C12 C11 C10 129.01(17)
C13 C12 C17 120.08(17)
C13 C12 C11 132.00(18)
C17 C12 C11 107.88(16)
C14 C13 C12 118.59(19)
C14 C13 H13 121.6(12)
C12 C13 H13 119.8(12)
C13 C14 C15 120.70(19)
C13 C14 H14 118.8(11)
C15 C14 H14 120.5(11)
C16 C15 C14 121.94(19)
C16 C15 H15 116.7(11)
C14 C15 H15 121.3(11)
C15 C16 C17 117.30(19)
C15 C16 H16 120.1(11)
C17 C16 H16 122.6(11)
C16 C17 C12 121.39(17)
C16 C17 N1 131.30(17)
C12 C17 N1 107.23(15)
O19 C18 O20 126.70(17)
O19 C18 N1 122.39(17)
O20 C18 N1 110.92(15)
C18 O20 C21 120.25(14)
O20 C21 C22 108.66(15)
O20 C21 C23 102.07(15)
C22 C21 C23 111.74(18)
O20 C21 C24 111.12(16)
C22 C21 C24 112.14(18)
C23 C21 C24 110.7(2)
C21 C22 H22A 109.1(12)
C21 C22 H22B 109.9(12)
H22A C22 H22B 111.1(17)
C21 C22 H22C 109.8(12)
H22A C22 H22C 106.9(17)
H22B C22 H22C 110.0(18)
C21 C23 H23A 110.5(14)
C21 C23 H23B 109.3(13)
H23A C23 H23B 106.1(19)
C21 C23 H23C 110.9(15)
H23A C23 H23C 108(2)
H23B C23 H23C 112(2)
C21 C24 H24A 109.6(12)
C21 C24 H24B 110.1(13)
H24A C24 H24B 104.5(18)
C21 C24 H24C 113.5(15)
H24A C24 H24C 109.5(19)
H24B C24 H24C 109(2)

loop_
_geom_bond_atom_site_label_1
_geom_bond_atom_site_label_2
_geom_bond_distance
N1 C18 1.398(2)
N1 C17 1.423(2)
N1 C2 1.427(2)
C2 C11 1.346(3)
C2 C3 1.502(3)
C3 N8 1.484(2)
C3 C4 1.526(3)
C3 H3 0.937(18)
C4 C5 1.498(3)
C4 H4A 1.02(2)
C4 H4B 0.96(2)
C5 C6 1.317(3)
C5 H5 0.94(2)
C6 C7 1.475(3)
C6 H6 0.93(2)
C7 O25 1.237(2)
C7 N8 1.363(2)
N8 C9 1.462(2)
C9 C10 1.522(3)
C9 H9A 1.003(18)
C9 H9B 0.980(19)
C10 C11 1.492(3)
C10 H10A 0.969(17)
C10 H10B 1.01(2)
C11 C12 1.441(3)
C12 C13 1.395(3)
C12 C17 1.404(3)
C13 C14 1.381(3)
C13 H13 0.98(2)
C14 C15 1.390(3)
C14 H14 0.96(2)
C15 C16 1.386(3)
C15 H15 0.958(18)
C16 C17 1.391(3)
C16 H16 0.964(19)
C18 O19 1.205(2)
C18 O20 1.325(2)
O20 C21 1.497(2)
C21 C22 1.508(3)
C21 C23 1.512(3)
C21 C24 1.514(3)
C22 H22A 0.96(2)
C22 H22B 0.98(2)
C22 H22C 0.95(2)
C23 H23A 1.00(3)
C23 H23B 0.94(2)
C23 H23C 0.94(3)
C24 H24A 1.00(2)
C24 H24B 0.98(2)
C24 H24C 0.97(3)

loop_
_geom_torsion_atom_site_label_1
_geom_torsion_atom_site_label_2
_geom_torsion_atom_site_label_3
_geom_torsion_atom_site_label_4
_geom_torsion
C18 N1 C2 C11 -164.73(16)
C17 N1 C2 C11 1.5(2)
C18 N1 C2 C3 20.5(3)
C17 N1 C2 C3 -173.28(17)
C11 C2 C3 N8 8.8(3)
N1 C2 C3 N8 -177.23(16)
C11 C2 C3 C4 -110.9(2)
N1 C2 C3 C4 63.0(2)
N8 C3 C4 C5 53.1(2)
C2 C3 C4 C5 172.65(16)
C3 C4 C5 C6 -28.3(3)
C4 C5 C6 C7 -5.6(3)
C5 C6 C7 O25 -162.5(2)
C5 C6 C7 N8 12.9(3)
O25 C7 N8 C9 -6.0(3)
C6 C7 N8 C9 178.65(17)
O25 C7 N8 C3 -167.59(18)
C6 C7 N8 C3 17.0(2)
C2 C3 N8 C7 -171.83(16)
C4 C3 N8 C7 -50.0(2)
C2 C3 N8 C9 26.5(2)
C4 C3 N8 C9 148.35(17)
C7 N8 C9 C10 140.31(18)
C3 N8 C9 C10 -58.2(2)
N8 C9 C10 C11 50.7(2)
N1 C2 C11 C12 -1.6(2)
C3 C2 C11 C12 173.15(17)
N1 C2 C11 C10 174.26(17)
C3 C2 C11 C10 -11.0(3)
C9 C10 C11 C2 -19.8(3)
C9 C10 C11 C12 155.07(19)
C2 C11 C12 C13 -176.4(2)
C10 C11 C12 C13 8.1(3)
C2 C11 C12 C17 1.1(2)
C10 C11 C12 C17 -174.40(19)
C17 C12 C13 C14 -1.0(3)
C11 C12 C13 C14 176.23(19)
C12 C13 C14 C15 0.8(3)
C13 C14 C15 C16 -0.1(3)
C14 C15 C16 C17 -0.4(3)
C15 C16 C17 C12 0.1(3)
C15 C16 C17 N1 -176.19(18)
C13 C12 C17 C16 0.5(3)
C11 C12 C17 C16 -177.29(17)
C13 C12 C17 N1 177.65(16)
C11 C12 C17 N1 -0.17(19)
C18 N1 C17 C16 -18.6(3)
C2 N1 C17 C16 175.97(18)
C18 N1 C17 C12 164.66(17)
C2 N1 C17 C12 -0.75(19)
C17 N1 C18 O19 -177.40(18)
C2 N1 C18 O19 -14.2(3)
C17 N1 C18 O20 2.7(3)
C2 N1 C18 O20 165.89(15)
O19 C18 O20 C21 -4.1(3)
N1 C18 O20 C21 175.80(15)
C18 O20 C21 C22 -66.3(2)
C18 O20 C21 C23 175.50(18)
C18 O20 C21 C24 57.5(2)

loop_
_cod_related_entry_id
_cod_related_entry_database
_cod_related_entry_code
1 ChemSpider 17240067
